data_2208203
loop_
_publ_author_name
'Yang, Zhi-Ping'
'Zhong, Ping'
'Shi, Qian'

_publ_section_title
1-[2,6-Dichloro-4-(trifluoromethyl)phenyl]-5-[(2-hydroxybenzylidene)amino]-1<i>H</i>-pyrazole-3-carbonitrile
_journal_coeditor_code WW6368
_journal_issue 2
_journal_name_full 'Acta Crystallographica Section E'
_journal_page_first o783
_journal_page_last o784
_journal_paper_doi 10.1107/S1600536806002583
_journal_volume 62
_journal_year 2006
_chemical_formula_iupac 'C18 H9 Cl2 F3 N4 O'
_chemical_formula_moiety 'C18 H9 Cl2 F3 N4 O'
_chemical_formula_sum 'C18 H9 Cl2 F3 N4 O'
_chemical_formula_weight 425.19
_chemical_melting_point 446.0(10)
_chemical_name_systematic
;
1-[2,6-Dichloro-4-(trifluoromethyl)phenyl]-5-[(2-hydroxybenzylidene)amino]-
1H-pyrazole-3-carbonitrile
;
_space_group_IT_number 4
_symmetry_cell_setting monoclinic
_symmetry_space_group_name_Hall 'P 2yb'
_symmetry_space_group_name_H-M 'P 1 21 1'
_atom_sites_solution_hydrogens geom
_atom_sites_solution_primary direct
_atom_sites_solution_secondary difmap
_cell_angle_alpha 90.00
_cell_angle_beta 98.820(2)
_cell_angle_gamma 90.00
_cell_formula_units_Z 2
_cell_length_a 7.4482(9)
_cell_length_b 9.3760(11)
_cell_length_c 13.1365(16)
_cell_measurement_reflns_used 3113
_cell_measurement_temperature 298(2)
_cell_measurement_theta_max 25.21
_cell_measurement_theta_min 1.57
_cell_volume 906.53(19)
_computing_cell_refinement 'SAINT (Bruker, 2002)'
_computing_data_collection 'SMART (Bruker, 2002)'
_computing_data_reduction SAINT
_computing_molecular_graphics 'XP (Bruker, 2002)'
_computing_publication_material 'SHELXTL (Bruker, 2002)'
_computing_structure_refinement 'SHELXL97 (Sheldrick, 1997)'
_computing_structure_solution 'SHELXS97 (Sheldrick, 1997)'
_diffrn_ambient_temperature 298(2)
_diffrn_measured_fraction_theta_full 0.998
_diffrn_measured_fraction_theta_max 0.998
_diffrn_measurement_device_type 'Bruker APEX area-detector'
_diffrn_measurement_method '\f and \w'
_diffrn_radiation_monochromator graphite
_diffrn_radiation_source 'fine-focus sealed tube'
_diffrn_radiation_type MoK\a
_diffrn_radiation_wavelength 0.71073
_diffrn_reflns_av_R_equivalents 0.0217
_diffrn_reflns_av_sigmaI/netI 0.0468
_diffrn_reflns_limit_h_max 7
_diffrn_reflns_limit_h_min -8
_diffrn_reflns_limit_k_max 11
_diffrn_reflns_limit_k_min -8
_diffrn_reflns_limit_l_max 14
_diffrn_reflns_limit_l_min -15
_diffrn_reflns_number 4838
_diffrn_reflns_theta_full 25.21
_diffrn_reflns_theta_max 25.21
_diffrn_reflns_theta_min 1.57
_diffrn_standards_decay_% 0
_diffrn_standards_interval_count 0
_diffrn_standards_interval_time 0
_diffrn_standards_number 0
_exptl_absorpt_coefficient_mu 0.405
_exptl_absorpt_correction_T_max 0.930
_exptl_absorpt_correction_T_min 0.899
_exptl_absorpt_correction_type multi-scan
_exptl_absorpt_process_details '(SADABS; Bruker, 2002)'
_exptl_crystal_colour colorless
_exptl_crystal_density_diffrn 1.558
_exptl_crystal_density_method 'not measured'
_exptl_crystal_description block
_exptl_crystal_F_000 428
_exptl_crystal_size_max 0.28
_exptl_crystal_size_mid 0.22
_exptl_crystal_size_min 0.18
_refine_diff_density_max 0.324
_refine_diff_density_min -0.289
_refine_ls_abs_structure_details 'Flack (1983), 3100 Friedel pairs'
_refine_ls_abs_structure_Flack 0.15(9)
_refine_ls_extinction_method none
_refine_ls_goodness_of_fit_ref 1.037
_refine_ls_hydrogen_treatment mixed
_refine_ls_matrix_type full
_refine_ls_number_parameters 258
_refine_ls_number_reflns 2928
_refine_ls_number_restraints 2
_refine_ls_restrained_S_all 1.037
_refine_ls_R_factor_all 0.0537
_refine_ls_R_factor_gt 0.0497
_refine_ls_shift/su_max 0.000
_refine_ls_shift/su_mean 0.000
_refine_ls_structure_factor_coef Fsqd
_refine_ls_weighting_details 'calc w=1/[\s^2^(Fo^2^)+(0.0637P)^2^+0.4065P] where P=(Fo^2^+2Fc^2^)/3'
_refine_ls_weighting_scheme calc
_refine_ls_wR_factor_gt 0.1172
_refine_ls_wR_factor_ref 0.1203
_reflns_number_gt 2687
_reflns_number_total 2928
_reflns_threshold_expression I>2\s(I)
_cod_data_source_file ww6368.cif
_cod_data_source_block I
_cod_original_sg_symbol_H-M 'P 21'
_cod_database_code 2208203
_cod_database_fobs_code 2208203

loop_
_symmetry_equiv_pos_as_xyz
'x, y, z'
'-x, y+1/2, -z'

loop_
_atom_site_label
_atom_site_fract_x
_atom_site_fract_y
_atom_site_fract_z
_atom_site_U_iso_or_equiv
_atom_site_adp_type
_atom_site_calc_flag
_atom_site_refinement_flags
_atom_site_occupancy
_atom_site_type_symbol
Cl1 0.57302(16) 0.16934(13) 0.62208(9) 0.0630(4) Uani d . 1 Cl
Cl2 0.02080(13) 0.20922(13) 0.84394(8) 0.0559(3) Uani d . 1 Cl
F1 0.4767(10) -0.2267(6) 0.9667(6) 0.231(4) Uani d . 1 F
F2 0.7255(8) -0.1614(7) 0.9367(3) 0.173(3) Uani d . 1 F
F3 0.6085(6) -0.0645(5) 1.0487(2) 0.1061(14) Uani d . 1 F
O1 0.7325(4) 0.4444(4) 0.8452(3) 0.0605(9) Uani d D 1 O
H1A 0.630(3) 0.424(6) 0.817(4) 0.068(17) Uiso d D 1 H
N1 0.4377(5) 0.4632(4) 0.7035(3) 0.0429(8) Uani d . 1 N
N2 0.2163(4) 0.2811(4) 0.6683(2) 0.0405(8) Uani d . 1 N
N3 0.0534(4) 0.2493(4) 0.6125(2) 0.0431(8) Uani d . 1 N
N4 -0.2993(6) 0.3791(5) 0.4402(4) 0.0701(12) Uani d . 1 N
C1 0.7946(6) 0.5568(5) 0.7965(4) 0.0499(11) Uani d . 1 C
C2 0.6899(6) 0.6236(5) 0.7116(3) 0.0454(10) Uani d . 1 C
C3 0.7623(7) 0.7431(5) 0.6691(4) 0.0601(13) Uani d . 1 C
H3A 0.6942 0.7894 0.6136 0.072 Uiso calc R 1 H
C4 0.9294(7) 0.7930(7) 0.7071(5) 0.0720(16) Uani d . 1 C
H4A 0.9749 0.8732 0.6781 0.086 Uiso calc R 1 H
C5 1.0323(7) 0.7247(7) 0.7888(5) 0.0775(17) Uani d . 1 C
H5A 1.1482 0.7581 0.8137 0.093 Uiso calc R 1 H
C6 0.9669(6) 0.6095(6) 0.8335(4) 0.0671(15) Uani d . 1 C
H6A 1.0376 0.5654 0.8891 0.081 Uiso calc R 1 H
C7 0.5132(6) 0.5714(5) 0.6672(3) 0.0466(10) Uani d . 1 C
H7A 0.4511 0.6180 0.6099 0.056 Uiso calc R 1 H
C8 0.2715(6) 0.4177(5) 0.6519(3) 0.0421(9) Uani d . 1 C
C9 0.1366(6) 0.4773(5) 0.5820(3) 0.0482(11) Uani d . 1 C
H9A 0.1330 0.5686 0.5541 0.058 Uiso calc R 1 H
C10 0.0064(5) 0.3703(5) 0.5623(3) 0.0448(10) Uani d . 1 C
C11 -0.1651(6) 0.3769(5) 0.4945(4) 0.0491(11) Uani d . 1 C
C12 0.3053(5) 0.1799(5) 0.7387(3) 0.0382(8) Uani d . 1 C
C13 0.4711(5) 0.1219(4) 0.7268(3) 0.0427(9) Uani d . 1 C
C14 0.5593(6) 0.0266(5) 0.7975(3) 0.0487(11) Uani d . 1 C
H14A 0.6724 -0.0099 0.7893 0.058 Uiso calc R 1 H
C15 0.4788(6) -0.0133(5) 0.8794(3) 0.0466(10) Uani d . 1 C
C16 0.3110(6) 0.0396(4) 0.8923(3) 0.0419(9) Uani d . 1 C
H16A 0.2562 0.0096 0.9477 0.050 Uiso calc R 1 H
C17 0.2255(5) 0.1361(4) 0.8235(3) 0.0393(9) Uani d . 1 C
C18 0.5705(9) -0.1170(6) 0.9572(4) 0.0728(16) Uani d . 1 C

loop_
_atom_site_aniso_label
_atom_site_aniso_U_11
_atom_site_aniso_U_22
_atom_site_aniso_U_33
_atom_site_aniso_U_12
_atom_site_aniso_U_13
_atom_site_aniso_U_23
Cl1 0.0595(7) 0.0707(9) 0.0637(7) -0.0028(6) 0.0256(5) 0.0026(6)
Cl2 0.0391(5) 0.0666(8) 0.0625(6) 0.0054(5) 0.0098(5) 0.0028(6)
F1 0.234(7) 0.090(3) 0.306(8) -0.053(4) -0.164(6) 0.120(4)
F2 0.205(5) 0.237(6) 0.080(2) 0.180(5) 0.034(3) 0.041(3)
F3 0.119(3) 0.137(3) 0.0554(19) 0.057(3) -0.0071(18) 0.012(2)
O1 0.0440(19) 0.065(2) 0.068(2) 0.0016(17) -0.0086(16) 0.0071(18)
N1 0.0438(19) 0.037(2) 0.0459(19) -0.0043(16) 0.0016(15) 0.0027(16)
N2 0.0347(17) 0.0377(19) 0.0463(19) -0.0062(15) -0.0026(14) 0.0076(15)
N3 0.0364(17) 0.044(2) 0.0458(19) -0.0053(15) -0.0029(14) 0.0032(15)
N4 0.049(2) 0.073(3) 0.080(3) 0.000(2) -0.018(2) 0.016(2)
C1 0.040(2) 0.050(3) 0.060(3) 0.004(2) 0.008(2) -0.014(2)
C2 0.042(2) 0.048(3) 0.046(2) -0.0069(19) 0.0067(18) -0.0090(19)
C3 0.060(3) 0.056(3) 0.066(3) -0.013(2) 0.016(2) -0.003(2)
C4 0.063(3) 0.071(4) 0.087(4) -0.030(3) 0.028(3) -0.024(3)
C5 0.048(3) 0.082(4) 0.106(4) -0.032(3) 0.022(3) -0.033(4)
C6 0.039(3) 0.077(4) 0.082(4) 0.003(2) -0.003(2) -0.028(3)
C7 0.048(2) 0.043(3) 0.047(2) -0.004(2) 0.0017(19) 0.005(2)
C8 0.042(2) 0.041(2) 0.041(2) -0.0059(18) 0.0010(18) 0.0064(18)
C9 0.047(2) 0.043(3) 0.052(2) 0.000(2) 0.000(2) 0.010(2)
C10 0.037(2) 0.051(3) 0.044(2) -0.002(2) -0.0013(17) 0.004(2)
C11 0.044(3) 0.044(3) 0.058(3) 0.000(2) 0.003(2) 0.003(2)
C12 0.0338(18) 0.035(2) 0.0429(19) -0.0028(16) -0.0040(15) 0.0006(17)
C13 0.041(2) 0.042(2) 0.044(2) -0.0050(18) 0.0034(17) -0.0060(18)
C14 0.036(2) 0.051(3) 0.055(3) 0.0088(19) -0.0056(19) -0.007(2)
C15 0.053(3) 0.041(2) 0.041(2) 0.004(2) -0.0066(19) -0.0049(18)
C16 0.049(2) 0.039(2) 0.036(2) -0.0038(19) 0.0029(17) 0.0020(18)
C17 0.037(2) 0.034(2) 0.047(2) -0.0050(17) 0.0038(17) -0.0053(18)
C18 0.093(4) 0.055(3) 0.063(3) 0.025(3) -0.012(3) 0.005(3)

loop_
_atom_type_symbol
_atom_type_description
_atom_type_scat_dispersion_real
_atom_type_scat_dispersion_imag
_atom_type_scat_source
C C 0.0033 0.0016 'International Tables Vol C Tables 4.2.6.8 and 6.1.1.4'
H H 0.0000 0.0000 'International Tables Vol C Tables 4.2.6.8 and 6.1.1.4'
Cl Cl 0.1484 0.1585 'International Tables Vol C Tables 4.2.6.8 and 6.1.1.4'
F F 0.0171 0.0103 'International Tables Vol C Tables 4.2.6.8 and 6.1.1.4'
N N 0.0061 0.0033 'International Tables Vol C Tables 4.2.6.8 and 6.1.1.4'
O O 0.0106 0.0060 'International Tables Vol C Tables 4.2.6.8 and 6.1.1.4'

loop_
_geom_angle_atom_site_label_1
_geom_angle_atom_site_label_2
_geom_angle_atom_site_label_3
_geom_angle_site_symmetry_1
_geom_angle_site_symmetry_3
_geom_angle
_geom_angle_publ_flag
C1 O1 Cl2 . 1_655 105.4(3) ?
C1 O1 H1A . . 110(4) ?
Cl2 O1 H1A 1_655 . 116(4) ?
C7 N1 C8 . . 118.1(4) yes
N3 N2 C8 . . 112.7(3) yes
N3 N2 C12 . . 119.8(3) yes
C8 N2 C12 . . 127.3(3) yes
C10 N3 N2 . . 103.1(3) yes
O1 C1 C6 . . 118.5(4) ?
O1 C1 C2 . . 122.2(4) ?
C6 C1 C2 . . 119.3(5) ?
C3 C2 C1 . . 118.2(4) ?
C3 C2 C7 . . 119.8(4) ?
C1 C2 C7 . . 122.1(4) ?
C4 C3 C2 . . 121.4(5) ?
C4 C3 H3A . . 119.3 ?
C2 C3 H3A . . 119.3 ?
C3 C4 C5 . . 119.9(5) ?
C3 C4 H4A . . 120.1 ?
C5 C4 H4A . . 120.1 ?
C6 C5 C4 . . 120.8(5) ?
C6 C5 H5A . . 119.6 ?
C4 C5 H5A . . 119.6 ?
C5 C6 C1 . . 120.5(5) ?
C5 C6 H6A . . 119.7 ?
C1 C6 H6A . . 119.7 ?
N1 C7 C2 . . 122.9(4) ?
N1 C7 H7A . . 118.5 ?
C2 C7 H7A . . 118.5 ?
C9 C8 N2 . . 106.3(4) yes
C9 C8 N1 . . 135.1(4) yes
N2 C8 N1 . . 118.5(4) yes
C8 C9 C10 . . 104.3(4) yes
C8 C9 H9A . . 127.8 ?
C10 C9 H9A . . 127.8 ?
N3 C10 C9 . . 113.5(3) yes
N3 C10 C11 . . 118.9(4) yes
C9 C10 C11 . . 127.6(4) yes
N4 C11 C10 . . 178.4(5) yes
C13 C12 C17 . . 118.1(4) ?
C13 C12 N2 . . 121.8(4) ?
C17 C12 N2 . . 120.1(4) ?
C12 C13 C14 . . 121.4(4) ?
C12 C13 Cl1 . . 119.9(3) ?
C14 C13 Cl1 . . 118.7(3) ?
C15 C14 C13 . . 119.1(4) ?
C15 C14 H14A . . 120.4 ?
C13 C14 H14A . . 120.4 ?
C14 C15 C16 . . 121.0(4) ?
C14 C15 C18 . . 120.4(4) ?
C16 C15 C18 . . 118.6(4) ?
C17 C16 C15 . . 119.9(4) ?
C17 C16 H16A . . 120.0 ?
C15 C16 H16A . . 120.0 ?
C16 C17 C12 . . 120.4(4) ?
C16 C17 Cl2 . . 119.7(3) ?
C12 C17 Cl2 . . 119.8(3) ?
F1 C18 F3 . . 105.7(7) yes
F1 C18 F2 . . 106.5(6) yes
F3 C18 F2 . . 104.0(5) yes
F1 C18 C15 . . 113.0(5) ?
F3 C18 C15 . . 113.6(4) ?
F2 C18 C15 . . 113.3(5) ?

loop_
_geom_bond_atom_site_label_1
_geom_bond_atom_site_label_2
_geom_bond_site_symmetry_2
_geom_bond_distance
_geom_bond_publ_flag
Cl1 C13 . 1.728(4) yes
Cl2 C17 . 1.730(4) ?
F1 C18 . 1.260(8) yes
F2 C18 . 1.294(7) yes
F3 C18 . 1.290(6) yes
O1 C1 . 1.351(6) yes
O1 Cl2 1_655 3.080(4) ?
O1 H1A . 0.820(10) ?
N1 C7 . 1.286(5) yes
N1 C8 . 1.385(5) yes
N2 N3 . 1.352(4) yes
N2 C8 . 1.372(5) yes
N2 C12 . 1.417(5) yes
N3 C10 . 1.332(5) yes
N4 C11 . 1.135(6) ?
C1 C6 . 1.391(6) ?
C1 C2 . 1.407(7) ?
C2 C3 . 1.397(7) ?
C2 C7 . 1.440(6) ?
C3 C4 . 1.350(7) ?
C3 H3A . 0.9300 ?
C4 C5 . 1.378(9) ?
C4 H4A . 0.9300 ?
C5 C6 . 1.354(8) ?
C5 H5A . 0.9300 ?
C6 H6A . 0.9300 ?
C7 H7A . 0.9300 ?
C8 C9 . 1.372(6) yes
C9 C10 . 1.392(6) yes
C9 H9A . 0.9300 ?
C10 C11 . 1.442(6) ?
C12 C13 . 1.379(6) ?
C12 C17 . 1.403(5) ?
C13 C14 . 1.381(6) ?
C14 C15 . 1.362(7) ?
C14 H14A . 0.9300 ?
C15 C16 . 1.379(6) ?
C15 C18 . 1.497(6) ?
C16 C17 . 1.365(6) ?
C16 H16A . 0.9300 ?

loop_
_geom_hbond_atom_site_label_D
_geom_hbond_atom_site_label_H
_geom_hbond_atom_site_label_A
_geom_hbond_distance_DH
_geom_hbond_distance_HA
_geom_hbond_distance_DA
_geom_hbond_angle_DHA
O1 H1A N1 0.820(10) 1.94(3) 2.658(5) 146(5)

loop_
_geom_torsion_atom_site_label_1
_geom_torsion_atom_site_label_2
_geom_torsion_atom_site_label_3
_geom_torsion_atom_site_label_4
_geom_torsion_site_symmetry_1
_geom_torsion
C8 N2 N3 C10 . -1.1(4)
C12 N2 N3 C10 . 175.5(4)
Cl2 O1 C1 C6 1_655 -55.7(4)
Cl2 O1 C1 C2 1_655 125.6(4)
O1 C1 C2 C3 . 177.1(4)
C6 C1 C2 C3 . -1.5(6)
O1 C1 C2 C7 . -3.6(6)
C6 C1 C2 C7 . 177.8(4)
C1 C2 C3 C4 . 0.9(7)
C7 C2 C3 C4 . -178.3(5)
C2 C3 C4 C5 . 0.5(8)
C3 C4 C5 C6 . -1.4(8)
C4 C5 C6 C1 . 0.8(8)
O1 C1 C6 C5 . -178.0(4)
C2 C1 C6 C5 . 0.7(7)
C8 N1 C7 C2 . -176.8(4)
C3 C2 C7 N1 . -179.0(4)
C1 C2 C7 N1 . 1.8(7)
N3 N2 C8 C9 . 0.2(5)
C12 N2 C8 C9 . -176.2(4)
N3 N2 C8 N1 . -179.2(4)
C12 N2 C8 N1 . 4.4(6)
C7 N1 C8 N2 . 159.9(4)
C7 N1 C8 C9 . -19.2(7)
N2 C8 C9 C10 . 0.8(5)
N1 C8 C9 C10 . -180.0(5)
N2 N3 C10 C9 . 1.7(5)
N2 N3 C10 C11 . -179.3(4)
C8 C9 C10 N3 . -1.6(5)
C8 C9 C10 C11 . 179.5(4)
N3 N2 C12 C13 . 117.0(4)
C8 N2 C12 C13 . -66.9(6)
N3 N2 C12 C17 . -63.2(5)
C8 N2 C12 C17 . 112.9(5)
C17 C12 C13 C14 . -1.8(6)
N2 C12 C13 C14 . 178.0(4)
C17 C12 C13 Cl1 . 178.6(3)
N2 C12 C13 Cl1 . -1.6(6)
C12 C13 C14 C15 . 1.5(7)
Cl1 C13 C14 C15 . -178.9(3)
C13 C14 C15 C16 . 0.2(7)
C13 C14 C15 C18 . 179.7(4)
C14 C15 C16 C17 . -1.6(6)
C18 C15 C16 C17 . 178.9(4)
C15 C16 C17 C12 . 1.2(6)
C15 C16 C17 Cl2 . -176.5(3)
C13 C12 C17 C16 . 0.4(6)
N2 C12 C17 C16 . -179.4(4)
C13 C12 C17 Cl2 . 178.2(3)
N2 C12 C17 Cl2 . -1.6(5)
C14 C15 C18 F1 . -122.0(7)
C16 C15 C18 F1 . 57.5(8)
C14 C15 C18 F3 . 117.7(6)
C16 C15 C18 F3 . -62.7(7)
C14 C15 C18 F2 . -0.6(8)
C16 C15 C18 F2 . 178.9(5)
